data_7156357
loop_
_publ_author_name
'Wang, Hui'
'Tu, Yuan-Hong'
'Liu, De-Yong'
'Hu, Xiang-Guo'

_publ_section_title
;
 Cu-Catalyzed/mediated synthesis of N-fluoroalkylanilines from arylboronic
 acids: fluorine effect on the reactivity of fluoroalkylamines.
;
_journal_issue 36
_journal_name_full 'Organic &amp; biomolecular chemistry'
_journal_page_first 6634
_journal_page_last 6637
_journal_paper_doi 10.1039/c8ob01581c
_journal_volume 16
_journal_year 2018
_chemical_formula_moiety C9H8F2N2
_chemical_formula_sum 'C9 H8 F2 N2'
_chemical_formula_weight 182.17
_space_group_IT_number 14
_space_group_name_Hall '-P 2yn'
_space_group_name_H-M_alt 'P 1 21/n 1'
_symmetry_cell_setting monoclinic
_symmetry_space_group_name_Hall '-P 2yn'
_symmetry_space_group_name_H-M 'P 1 21/n 1'
_atom_sites_solution_hydrogens geom
_atom_sites_solution_primary direct
_atom_sites_solution_secondary difmap
_audit_creation_method SHELXL-97
_audit_update_record
;
2018-07-03 deposited with the CCDC.
2018-08-03 downloaded from the CCDC.
;
_cell_angle_alpha 90.00
_cell_angle_beta 92.880(14)
_cell_angle_gamma 90.00
_cell_formula_units_Z 4
_cell_length_a 4.3659(6)
_cell_length_b 22.675(3)
_cell_length_c 8.7400(12)
_cell_measurement_reflns_used 3126
_cell_measurement_temperature 293(2)
_cell_measurement_theta_max 25.8280
_cell_measurement_theta_min 4.2690
_cell_volume 864.1(2)
_computing_cell_refinement 'Bruker SAINT'
_computing_data_collection 'Bruker APEX2'
_computing_data_reduction 'Bruker SAINT'
_computing_molecular_graphics 'Bruker SHELXTL'
_computing_publication_material 'Bruker SHELXTL'
_computing_structure_refinement 'SHELXL-97 (Sheldrick, 2008)'
_computing_structure_solution 'SHELXS-97 (Sheldrick, 2008)'
_diffrn_ambient_temperature 293(2)
_diffrn_measured_fraction_theta_full 0.998
_diffrn_measured_fraction_theta_max 0.998
_diffrn_measurement_device_type 'Bruker APEX-II CCD'
_diffrn_measurement_method '\f and \w scans'
_diffrn_radiation_monochromator graphite
_diffrn_radiation_source 'fine-focus sealed tube'
_diffrn_radiation_type MoK\a
_diffrn_radiation_wavelength 0.71073
_diffrn_reflns_av_R_equivalents 0.0488
_diffrn_reflns_av_sigmaI/netI 0.0277
_diffrn_reflns_limit_h_max 5
_diffrn_reflns_limit_h_min -5
_diffrn_reflns_limit_k_max 27
_diffrn_reflns_limit_k_min -27
_diffrn_reflns_limit_l_max 10
_diffrn_reflns_limit_l_min -10
_diffrn_reflns_number 8410
_diffrn_reflns_theta_full 25.50
_diffrn_reflns_theta_max 25.50
_diffrn_reflns_theta_min 3.57
_exptl_absorpt_coefficient_mu 0.116
_exptl_absorpt_correction_T_max 0.9828
_exptl_absorpt_correction_T_min 0.9794
_exptl_absorpt_correction_type multi-scan
_exptl_absorpt_process_details sadabs
_exptl_crystal_colour colourless
_exptl_crystal_density_diffrn 1.400
_exptl_crystal_density_method 'not measured'
_exptl_crystal_description block
_exptl_crystal_F_000 376
_exptl_crystal_size_max 0.18
_exptl_crystal_size_mid 0.17
_exptl_crystal_size_min 0.15
_refine_diff_density_max 0.324
_refine_diff_density_min -0.344
_refine_diff_density_rms 0.095
_refine_ls_extinction_method none
_refine_ls_goodness_of_fit_ref 0.975
_refine_ls_hydrogen_treatment mixed
_refine_ls_matrix_type full
_refine_ls_number_parameters 118
_refine_ls_number_reflns 1603
_refine_ls_number_restraints 0
_refine_ls_restrained_S_all 0.975
_refine_ls_R_factor_all 0.0852
_refine_ls_R_factor_gt 0.0759
_refine_ls_shift/su_max 0.000
_refine_ls_shift/su_mean 0.000
_refine_ls_structure_factor_coef Fsqd
_refine_ls_weighting_details 'calc w=1/[\s^2^(Fo^2^)+(0.1435P)^2^+0.3179P] where P=(Fo^2^+2Fc^2^)/3'
_refine_ls_weighting_scheme calc
_refine_ls_wR_factor_gt 0.1972
_refine_ls_wR_factor_ref 0.2120
_reflns_number_gt 1323
_reflns_number_total 1603
_reflns_threshold_expression >2sigma(I)
_cod_data_source_file c8ob01581c2.cif
_cod_data_source_block a
_cod_depositor_comments
;
The following automatic conversions were performed:

'_symmetry_cell_setting' value 'Monoclinic' changed to 'monoclinic'
according to
/home/data/users/saulius/crontab/automatic-downloads/rss-feeds/RSC/lib/dictionaries/cif_core.dic
dictionary named 'cif_core.dic' version 2.4.2 from 2011-04-26.

Automatic conversion script
Id: cif_fix_values 4973 2017-02-22 13:04:09Z antanas 

 Adding full bibliography for 7156356--7156357.cif.
;
_cod_original_sg_symbol_Hall -P2yn
_cod_original_sg_symbol_H-M P2(1)/n
_cod_database_code 7156357

loop_
_symmetry_equiv_pos_as_xyz
'x, y, z'
'-x+1/2, y+1/2, -z+1/2'
'-x, -y, -z'
'x-1/2, -y-1/2, z-1/2'

loop_
_atom_site_label
_atom_site_type_symbol
_atom_site_fract_x
_atom_site_fract_y
_atom_site_fract_z
_atom_site_U_iso_or_equiv
_atom_site_adp_type
_atom_site_occupancy
_atom_site_symmetry_multiplicity
_atom_site_calc_flag
_atom_site_refinement_flags
C1 C 1.2179(7) 0.06946(12) 0.0066(3) 0.0585(7) Uani 1 1 d .
C2 C 1.1445(5) 0.08246(10) 0.1604(3) 0.0476(6) Uani 1 1 d .
C3 C 0.9558(6) 0.13014(11) 0.1906(3) 0.0529(7) Uani 1 1 d .
H3 H 0.8773 0.1533 0.1099 0.063 Uiso 1 1 calc R
C4 C 0.8843(6) 0.14348(11) 0.3372(3) 0.0509(6) Uani 1 1 d .
H4 H 0.7609 0.1759 0.3554 0.061 Uiso 1 1 calc R
C5 C 0.9955(5) 0.10868(9) 0.4598(2) 0.0414(6) Uani 1 1 d .
C6 C 1.1884(6) 0.06134(11) 0.4288(3) 0.0484(6) Uani 1 1 d .
H6 H 1.2687 0.0383 0.5092 0.058 Uiso 1 1 calc R
C7 C 1.2608(6) 0.04843(11) 0.2816(3) 0.0510(6) Uani 1 1 d .
H7 H 1.3886 0.0167 0.2630 0.061 Uiso 1 1 calc R
C8 C 0.7103(6) 0.16218(13) 0.6574(3) 0.0567(7) Uani 1 1 d .
H8A H 0.5994 0.1458 0.7408 0.068 Uiso 1 1 calc R
H8B H 0.5623 0.1703 0.5736 0.068 Uiso 1 1 calc R
C9 C 0.8536(6) 0.21874(13) 0.7093(4) 0.0650(8) Uani 1 1 d .
H9 H 0.6951 0.2467 0.7380 0.078 Uiso 1 1 calc R
F1 F 1.0582(4) 0.20963(9) 0.8299(2) 0.0845(7) Uani 1 1 d .
F2 F 1.0241(4) 0.24250(8) 0.5995(2) 0.0852(7) Uani 1 1 d .
N1 N 1.2742(7) 0.06010(13) -0.1179(3) 0.0776(8) Uani 1 1 d .
N2 N 0.9237(5) 0.11870(9) 0.6076(2) 0.0519(6) Uani 1 1 d .
H2 H 1.0139 0.0971 0.6772 0.062 Uiso 1 1 calc R

loop_
_atom_site_aniso_label
_atom_site_aniso_U_11
_atom_site_aniso_U_22
_atom_site_aniso_U_33
_atom_site_aniso_U_23
_atom_site_aniso_U_13
_atom_site_aniso_U_12
C1 0.0781(17) 0.0514(15) 0.0455(14) 0.0043(11) -0.0012(12) 0.0031(12)
C2 0.0585(14) 0.0438(13) 0.0401(12) 0.0014(9) -0.0030(10) -0.0070(10)
C3 0.0660(15) 0.0476(14) 0.0439(13) 0.0096(10) -0.0073(11) 0.0022(11)
C4 0.0572(14) 0.0457(13) 0.0493(13) 0.0053(10) -0.0023(10) 0.0061(10)
C5 0.0439(12) 0.0394(12) 0.0403(12) 0.0012(9) -0.0028(9) -0.0093(9)
C6 0.0608(14) 0.0430(13) 0.0405(12) 0.0056(9) -0.0053(10) 0.0014(10)
C7 0.0635(15) 0.0434(13) 0.0458(13) 0.0012(10) -0.0010(11) 0.0062(10)
C8 0.0463(13) 0.0703(18) 0.0537(15) -0.0073(12) 0.0054(11) -0.0032(11)
C9 0.0580(15) 0.0650(18) 0.0718(18) -0.0118(14) 0.0019(13) 0.0075(12)
F1 0.0937(13) 0.0838(13) 0.0736(12) -0.0208(9) -0.0210(10) -0.0057(9)
F2 0.1008(14) 0.0623(11) 0.0924(15) 0.0046(9) 0.0046(11) -0.0171(9)
N1 0.116(2) 0.0738(17) 0.0428(13) 0.0033(11) 0.0046(13) 0.0161(15)
N2 0.0632(13) 0.0510(12) 0.0413(11) 0.0002(9) 0.0015(9) 0.0016(9)

loop_
_atom_type_symbol
_atom_type_description
_atom_type_scat_dispersion_real
_atom_type_scat_dispersion_imag
_atom_type_scat_source
C C 0.0033 0.0016 'International Tables Vol C Tables 4.2.6.8 and 6.1.1.4'
H H 0.0000 0.0000 'International Tables Vol C Tables 4.2.6.8 and 6.1.1.4'
N N 0.0061 0.0033 'International Tables Vol C Tables 4.2.6.8 and 6.1.1.4'
F F 0.0171 0.0103 'International Tables Vol C Tables 4.2.6.8 and 6.1.1.4'

loop_
_geom_angle_atom_site_label_1
_geom_angle_atom_site_label_2
_geom_angle_atom_site_label_3
_geom_angle
N1 C1 C2 178.6(3)
C7 C2 C3 119.0(2)
C7 C2 C1 120.9(2)
C3 C2 C1 120.1(2)
C4 C3 C2 121.0(2)
C4 C3 H3 119.5
C2 C3 H3 119.5
C3 C4 C5 120.4(2)
C3 C4 H4 119.8
C5 C4 H4 119.8
N2 C5 C4 123.0(2)
N2 C5 C6 118.7(2)
C4 C5 C6 118.3(2)
C7 C6 C5 121.0(2)
C7 C6 H6 119.5
C5 C6 H6 119.5
C6 C7 C2 120.3(2)
C6 C7 H7 119.8
C2 C7 H7 119.8
N2 C8 C9 114.5(2)
N2 C8 H8A 108.6
C9 C8 H8A 108.6
N2 C8 H8B 108.6
C9 C8 H8B 108.6
H8A C8 H8B 107.6
F2 C9 F1 104.2(2)
F2 C9 C8 111.3(2)
F1 C9 C8 110.8(3)
F2 C9 H9 110.1
F1 C9 H9 110.1
C8 C9 H9 110.1
C5 N2 C8 125.7(2)
C5 N2 H2 117.1
C8 N2 H2 117.1

loop_
_geom_bond_atom_site_label_1
_geom_bond_atom_site_label_2
_geom_bond_distance
C1 N1 1.147(3)
C1 C2 1.428(3)
C2 C7 1.386(3)
C2 C3 1.392(4)
C3 C4 1.368(4)
C3 H3 0.9300
C4 C5 1.398(3)
C4 H4 0.9300
C5 N2 1.363(3)
C5 C6 1.399(3)
C6 C7 1.372(3)
C6 H6 0.9300
C7 H7 0.9300
C8 N2 1.439(3)
C8 C9 1.488(4)
C8 H8A 0.9700
C8 H8B 0.9700
C9 F2 1.355(3)
C9 F1 1.363(4)
C9 H9 0.9800
N2 H2 0.8600

loop_
_geom_torsion_atom_site_label_1
_geom_torsion_atom_site_label_2
_geom_torsion_atom_site_label_3
_geom_torsion_atom_site_label_4
_geom_torsion
N1 C1 C2 C7 -170(100)
N1 C1 C2 C3 9(14)
C7 C2 C3 C4 -0.2(4)
C1 C2 C3 C4 -179.6(2)
C2 C3 C4 C5 -1.1(4)
C3 C4 C5 N2 -177.8(2)
C3 C4 C5 C6 2.0(4)
N2 C5 C6 C7 178.2(2)
C4 C5 C6 C7 -1.6(3)
C5 C6 C7 C2 0.3(4)
C3 C2 C7 C6 0.6(4)
C1 C2 C7 C6 -180.0(2)
N2 C8 C9 F2 55.5(3)
N2 C8 C9 F1 -60.0(3)
C4 C5 N2 C8 5.1(4)
C6 C5 N2 C8 -174.6(2)
C9 C8 N2 C5 -96.0(3)
